data_7124792
loop_
_publ_author_name
'Firth, James D.'
'Craven, Philip G. E.'
'Lilburn, Matthew'
'Pahl, Axel'
'Marsden, Stephen P.'
'Nelson, Adam'

_publ_section_title
;
 A biosynthesis-inspired approach to over twenty diverse natural
 product-like scaffolds.
;
_journal_issue 63
_journal_name_full 'Chemical communications (Cambridge, England)'
_journal_page_first 9837
_journal_page_last 9840
_journal_paper_doi 10.1039/c6cc04662b
_journal_volume 52
_journal_year 2016
_chemical_formula_moiety 'C21 H23 N O4'
_chemical_formula_sum 'C21 H23 N O4'
_chemical_formula_weight 353.40
_chemical_name_systematic
'Ethyl (1R*,2R*,5S*,6R*,7S*)-3-[(2,4-dimethoxyphenyl)methyl]-4-oxo-2-(prop-2-en-1-yl)-10-oxa-3-azatricyclo[5.2.1.0^1^,5]dec-8-ene-6-carboxylate'
_space_group_crystal_system orthorhombic
_space_group_IT_number 60
_space_group_name_Hall '-P 2n 2ab'
_space_group_name_H-M_alt 'P b c n'
_atom_sites_solution_hydrogens geom
_atom_sites_solution_primary direct
_audit_creation_date 2015-09-14
_audit_creation_method
;
Olex2 1.2
(compiled 2015.01.26 svn.r3150 for OlexSys, GUI svn.r4998)
;
_audit_update_record
;
2016-05-10 deposited with the CCDC.
2016-07-13 downloaded from the CCDC.
;
_cell_angle_alpha 90
_cell_angle_beta 90
_cell_angle_gamma 90
_cell_formula_units_Z 8
_cell_length_a 22.8332(4)
_cell_length_b 9.84289(14)
_cell_length_c 16.7747(3)
_cell_measurement_reflns_used 11151
_cell_measurement_temperature 120.00(12)
_cell_measurement_theta_max 74.2960
_cell_measurement_theta_min 4.8800
_cell_volume 3770.02(11)
_computing_cell_refinement
;
CrysAlisPro, Agilent Technologies,
Version 1.171.37.33 (release 27-03-2014 CrysAlis171 .NET)
(compiled Mar 27 2014,17:12:48)
;
_computing_data_collection
;
CrysAlisPro, Agilent Technologies,
Version 1.171.37.33 (release 27-03-2014 CrysAlis171 .NET)
(compiled Mar 27 2014,17:12:48)
;
_computing_data_reduction
;
CrysAlisPro, Agilent Technologies,
Version 1.171.37.33 (release 27-03-2014 CrysAlis171 .NET)
(compiled Mar 27 2014,17:12:48)
;
_computing_molecular_graphics 'Olex2 (Dolomanov et al., 2009)'
_computing_publication_material 'Olex2 (Dolomanov et al., 2009)'
_computing_structure_refinement 'ShelXL (Sheldrick, 2008)'
_computing_structure_solution 'ShelXS (Sheldrick, 2008)'
_diffrn_ambient_environment N~2~
_diffrn_ambient_temperature 120.00(12)
_diffrn_detector 'CCD plate'
_diffrn_detector_area_resol_mean 5.3095
_diffrn_detector_type Atlas
_diffrn_measured_fraction_theta_full 1.000
_diffrn_measured_fraction_theta_max 0.998
_diffrn_measurement_details
;
#__ type_ start__ end____ width___ exp.time_
  1 omega  -17.00   25.00   1.0000    5.0000
omega____ theta____ kappa____ phi______ frames
    -      -38.5000   37.0000   60.0000 42

#__ type_ start__ end____ width___ exp.time_
  2 omega  -33.00   31.00   1.0000    5.0000
omega____ theta____ kappa____ phi______ frames
    -      -38.5000   37.0000 -150.0000 64

#__ type_ start__ end____ width___ exp.time_
  3 omega  -64.00   27.00   1.0000    5.0000
omega____ theta____ kappa____ phi______ frames
    -      -38.5000   57.0000  -30.0000 91

#__ type_ start__ end____ width___ exp.time_
  4 omega   40.00   84.00   1.0000   20.0000
omega____ theta____ kappa____ phi______ frames
    -      106.0000  -30.0000   30.0000 44

#__ type_ start__ end____ width___ exp.time_
  5 omega   60.00   86.00   1.0000   20.0000
omega____ theta____ kappa____ phi______ frames
    -      106.0000  -30.0000 -150.0000 26

#__ type_ start__ end____ width___ exp.time_
  6 omega  112.00  162.00   1.0000   20.0000
omega____ theta____ kappa____ phi______ frames
    -      106.0000   30.0000 -120.0000 50

#__ type_ start__ end____ width___ exp.time_
  7 omega   37.00   76.00   1.0000   20.0000
omega____ theta____ kappa____ phi______ frames
    -      106.0000  -30.0000   90.0000 39

#__ type_ start__ end____ width___ exp.time_
  8 omega   71.00   97.00   1.0000   20.0000
omega____ theta____ kappa____ phi______ frames
    -      106.0000  -45.0000  -60.0000 26

#__ type_ start__ end____ width___ exp.time_
  9 omega  107.00  133.00   1.0000   20.0000
omega____ theta____ kappa____ phi______ frames
    -      106.0000   30.0000  -30.0000 26

#__ type_ start__ end____ width___ exp.time_
 10 omega  146.00  178.00   1.0000   20.0000
omega____ theta____ kappa____ phi______ frames
    -      106.0000   30.0000  -30.0000 32

#__ type_ start__ end____ width___ exp.time_
 11 omega   47.00   73.00   1.0000   20.0000
omega____ theta____ kappa____ phi______ frames
    -      106.0000  -61.0000  150.0000 26

#__ type_ start__ end____ width___ exp.time_
 12 omega   52.00   94.00   1.0000   20.0000
omega____ theta____ kappa____ phi______ frames
    -      106.0000  -45.0000 -180.0000 42

#__ type_ start__ end____ width___ exp.time_
 13 omega  118.00  177.00   1.0000   20.0000
omega____ theta____ kappa____ phi______ frames
    -      106.0000   30.0000   60.0000 59

#__ type_ start__ end____ width___ exp.time_
 14 omega   43.00   97.00   1.0000   20.0000
omega____ theta____ kappa____ phi______ frames
    -      106.0000  -45.0000    0.0000 54

#__ type_ start__ end____ width___ exp.time_
 15 omega  102.00  146.00   1.0000   20.0000
omega____ theta____ kappa____ phi______ frames
    -      106.0000  -15.0000  -30.0000 44

#__ type_ start__ end____ width___ exp.time_
 16 omega   74.00  100.00   1.0000   20.0000
omega____ theta____ kappa____ phi______ frames
    -      106.0000  -15.0000  -30.0000 26

#__ type_ start__ end____ width___ exp.time_
 17 omega   39.00   67.00   1.0000   20.0000
omega____ theta____ kappa____ phi______ frames
    -      106.0000  -45.0000   90.0000 28

#__ type_ start__ end____ width___ exp.time_
 18 omega   48.00   90.00   1.0000   20.0000
omega____ theta____ kappa____ phi______ frames
    -      106.0000  -30.0000  -90.0000 42

#__ type_ start__ end____ width___ exp.time_
 19 omega  111.00  152.00   1.0000   20.0000
omega____ theta____ kappa____ phi______ frames
    -      106.0000   45.0000    0.0000 41

#__ type_ start__ end____ width___ exp.time_
 20 omega   51.00   77.00   1.0000   20.0000
omega____ theta____ kappa____ phi______ frames
    -      106.0000  -30.0000    0.0000 26

#__ type_ start__ end____ width___ exp.time_
 21 omega   93.00  142.00   1.0000   20.0000
omega____ theta____ kappa____ phi______ frames
    -      106.0000   15.0000 -120.0000 49

#__ type_ start__ end____ width___ exp.time_
 22 omega   64.00   90.00   1.0000   20.0000
omega____ theta____ kappa____ phi______ frames
    -      106.0000  -30.0000 -180.0000 26

#__ type_ start__ end____ width___ exp.time_
 23 omega   45.00   71.00   1.0000   20.0000
omega____ theta____ kappa____ phi______ frames
    -      106.0000  -30.0000  150.0000 26

#__ type_ start__ end____ width___ exp.time_
 24 omega   32.00   81.00   1.0000   20.0000
omega____ theta____ kappa____ phi______ frames
    -      106.0000  -15.0000 -150.0000 49

#__ type_ start__ end____ width___ exp.time_
 25 omega  119.00  145.00   1.0000   20.0000
omega____ theta____ kappa____ phi______ frames
    -      106.0000  -15.0000 -150.0000 26

#__ type_ start__ end____ width___ exp.time_
 26 omega   85.00  160.00   1.0000   20.0000
omega____ theta____ kappa____ phi______ frames
    -      106.0000   45.0000 -120.0000 75

#__ type_ start__ end____ width___ exp.time_
 27 omega  102.00  147.00   1.0000   20.0000
omega____ theta____ kappa____ phi______ frames
    -      106.0000   15.0000   60.0000 45

#__ type_ start__ end____ width___ exp.time_
 28 omega   35.00   71.00   1.0000   20.0000
omega____ theta____ kappa____ phi______ frames
    -      106.0000  -30.0000  -30.0000 36

#__ type_ start__ end____ width___ exp.time_
 29 omega   91.00  116.00   1.0000   20.0000
omega____ theta____ kappa____ phi______ frames
    -      106.0000  -61.0000  -90.0000 25

#__ type_ start__ end____ width___ exp.time_
 30 omega   38.00  100.00   1.0000   20.0000
omega____ theta____ kappa____ phi______ frames
    -      106.0000  -51.0000  146.2998 62
;
_diffrn_measurement_device 'four-circle diffractometer'
_diffrn_measurement_device_type 'SuperNova, Dual, Cu at zero, Atlas'
_diffrn_measurement_method '\w scans'
_diffrn_orient_matrix_UB_11 -0.0530062000
_diffrn_orient_matrix_UB_12 0.0010454000
_diffrn_orient_matrix_UB_13 0.0569025000
_diffrn_orient_matrix_UB_21 0.0198165000
_diffrn_orient_matrix_UB_22 -0.1372350000
_diffrn_orient_matrix_UB_23 0.0350158000
_diffrn_orient_matrix_UB_31 0.0368058000
_diffrn_orient_matrix_UB_32 0.0753547000
_diffrn_orient_matrix_UB_33 0.0629011000
_diffrn_radiation_monochromator mirror
_diffrn_radiation_probe x-ray
_diffrn_radiation_type CuK\a
_diffrn_radiation_wavelength 1.54184
_diffrn_reflns_av_R_equivalents 0.0546
_diffrn_reflns_av_unetI/netI 0.0300
_diffrn_reflns_Laue_measured_fraction_full 1.000
_diffrn_reflns_Laue_measured_fraction_max 0.998
_diffrn_reflns_limit_h_max 28
_diffrn_reflns_limit_h_min -25
_diffrn_reflns_limit_k_max 12
_diffrn_reflns_limit_k_min -11
_diffrn_reflns_limit_l_max 20
_diffrn_reflns_limit_l_min -19
_diffrn_reflns_number 30290
_diffrn_reflns_point_group_measured_fraction_full 1.000
_diffrn_reflns_point_group_measured_fraction_max 0.998
_diffrn_reflns_theta_full 67.684
_diffrn_reflns_theta_max 74.395
_diffrn_reflns_theta_min 4.893
_diffrn_source 'sealed X-ray tube'
_diffrn_source_type 'SuperNova (Cu) X-ray Source'
_exptl_absorpt_coefficient_mu 0.699
_exptl_absorpt_correction_T_max 0.969
_exptl_absorpt_correction_T_min 0.916
_exptl_absorpt_correction_type analytical
_exptl_absorpt_process_details
;
CrysAlisPro, Agilent Technologies,
Version 1.171.37.33 (release 27-03-2014 CrysAlis171 .NET)
(compiled Mar 27 2014,17:12:48)
Analytical numeric absorption correction using a multifaceted crystal
			model based on expressions derived by R.C. Clark & J.S. Reid.
(Clark, R. C. & Reid, J. S. (1995). Acta Cryst. A51, 887-897)
Empirical absorption correction using spherical harmonics,
 implemented in SCALE3 ABSPACK scaling algorithm.
;
_exptl_crystal_colour colourless
_exptl_crystal_colour_primary colourless
_exptl_crystal_density_diffrn 1.245
_exptl_crystal_description needle
_exptl_crystal_F_000 1504
_exptl_crystal_size_max 0.21
_exptl_crystal_size_mid 0.07
_exptl_crystal_size_min 0.06
_refine_diff_density_max 0.257
_refine_diff_density_min -0.190
_refine_diff_density_rms 0.041
_refine_ls_extinction_method none
_refine_ls_goodness_of_fit_ref 1.025
_refine_ls_hydrogen_treatment constr
_refine_ls_matrix_type full
_refine_ls_number_parameters 299
_refine_ls_number_reflns 3855
_refine_ls_number_restraints 69
_refine_ls_restrained_S_all 1.019
_refine_ls_R_factor_all 0.0484
_refine_ls_R_factor_gt 0.0419
_refine_ls_shift/su_max 0.001
_refine_ls_shift/su_mean 0.000
_refine_ls_structure_factor_coef Fsqd
_refine_ls_weighting_details 'w=1/[\s^2^(Fo^2^)+(0.0640P)^2^+0.9356P] where P=(Fo^2^+2Fc^2^)/3'
_refine_ls_weighting_scheme calc
_refine_ls_wR_factor_gt 0.1085
_refine_ls_wR_factor_ref 0.1140
_reflns_Friedel_coverage 0.000
_reflns_number_gt 3356
_reflns_number_total 3855
_reflns_threshold_expression 'I > 2\s(I)'
_cod_data_source_file c6cc04662b2.cif
_cod_data_source_block jdf2_382b_cu
_cod_original_cell_volume 3770.04(11)
_cod_database_code 7124792
_chemical_oxdiff_formula 'C21 H23 N1 O4'
_shelx_space_group_comment
;
The symmetry employed for this shelxl refinement is uniquely defined
by the following loop, which should always be used as a source of
symmetry information in preference to the above space-group names.
They are only intended as comments.
;
_reflns_odcompleteness_completeness 99.92
_reflns_odcompleteness_iscentric 1
_reflns_odcompleteness_theta 66.97
_olex2_refinement_description
;
1. Fixed Uiso
 At 1.2 times of:
  All C(H) groups, All C(H,H) groups
 At 1.5 times of:
  All C(H,H,H) groups
2. Rigid body (RIGU) restrains
 C15A, C15B, C16A, C16B, C17A, C21A, C21B, C17B, C18A, C20A, C20B, C19A, C19A,
 C21A
 with sigma for 1-2 distances of 0.004 and sigma for 1-3 distances of 0.004
3. Others
 Fixed Sof: C16A(0.5) C15A(0.5) H15A(0.5) H15B(0.5) C17A(0.5) H17A(0.5)
 C18A(0.5) H18A(0.5) C21A(0.5) H21A(0.5) C20A(0.5) H20A(0.5) C19A(0.5)
 H19A(0.5) C20B(0.5) H20B(0.5) C21B(0.5) H21B(0.5) C19B(0.5) H19B(0.5)
 C18B(0.5) H18B(0.5) C16B(0.5) C17B(0.5) H17B(0.5) C15B(0.5) H15C(0.5) H15D(0.5)
4.a Ternary CH refined with riding coordinates:
 C4(H4), C9(H9), C11(H11), C5(H5)
4.b Secondary CH2 refined with riding coordinates:
 C12(H12A,H12B), C15A(H15A,H15B), C2(H2A,H2B), C15B(H15C,H15D)
4.c Aromatic/amide H refined with riding coordinates:
 C6(H6), C7(H7), C13(H13), C17A(H17A), C18A(H18A), C21A(H21A), C20A(H20A),
 C19A(H19A), C20B(H20B), C21B(H21B), C19B(H19B), C18B(H18B), C17B(H17B)
4.d X=CH2 refined with riding coordinates:
 C14(H14A,H14B)
4.e Idealised Me refined as rotating group:
 C1(H1A,H1B,H1C)
;
_shelx_shelxl_version_number 2014/7
_olex2_date_sample_data_collection 2015-09-10
_olex2_submission_special_instructions 'No special instructions were received'

loop_
_space_group_symop_operation_xyz
'x, y, z'
'-x+1/2, -y+1/2, z+1/2'
'x+1/2, -y+1/2, -z'
'-x, y, -z+1/2'
'-x, -y, -z'
'x-1/2, y-1/2, -z-1/2'
'-x-1/2, y-1/2, z'
'x, -y, z-1/2'

loop_
_atom_site_label
_atom_site_type_symbol
_atom_site_fract_x
_atom_site_fract_y
_atom_site_fract_z
_atom_site_U_iso_or_equiv
_atom_site_adp_type
_atom_site_occupancy
_atom_site_site_symmetry_order
_atom_site_calc_flag
_atom_site_refinement_flags_posn
_atom_site_refinement_flags_adp
_atom_site_refinement_flags_occupancy
_atom_site_disorder_assembly
_atom_site_disorder_group
O3 O 0.28354(4) 0.02643(7) 0.17161(5) 0.0232(2) Uani 1 1 d . . . . .
O1 O 0.11041(4) 0.16704(8) 0.11374(6) 0.0270(2) Uani 1 1 d . . . . .
O2 O 0.15703(4) -0.03250(8) 0.12481(6) 0.0325(2) Uani 1 1 d . . . . .
O4 O 0.20564(4) 0.19182(12) -0.01526(6) 0.0384(2) Uani 1 1 d . . . . .
N1 N 0.30140(5) 0.13748(11) 0.01021(7) 0.0280(2) Uani 1 1 d . . . . .
C6 C 0.28284(5) 0.17258(12) 0.27801(7) 0.0258(3) Uani 1 1 d . . . . .
H6 H 0.2799 0.1930 0.3320 0.031 Uiso 1 1 calc R . . . .
C12 C 0.38715(6) 0.02419(13) 0.07470(8) 0.0301(3) Uani 1 1 d . . . . .
H12A H 0.3648 -0.0593 0.0788 0.036 Uiso 1 1 calc R . . . .
H12B H 0.4088 0.0219 0.0250 0.036 Uiso 1 1 calc R . . . .
C4 C 0.20284(5) 0.17027(11) 0.17659(7) 0.0229(3) Uani 1 1 d . . . . .
H4 H 0.1858 0.2444 0.2080 0.027 Uiso 1 1 calc R . . . .
C7 C 0.32258(5) 0.21921(11) 0.22687(7) 0.0235(2) Uani 1 1 d . . . . .
H7 H 0.3537 0.2773 0.2377 0.028 Uiso 1 1 calc R . . . .
C8 C 0.30617(5) 0.15723(10) 0.14727(7) 0.0207(2) Uani 1 1 d . . . . .
C3 C 0.15533(5) 0.08857(12) 0.13608(7) 0.0241(2) Uani 1 1 d . . . . .
C9 C 0.24911(5) 0.22564(10) 0.11716(7) 0.0212(2) Uani 1 1 d . . . . .
H9 H 0.2521 0.3247 0.1214 0.025 Uiso 1 1 calc R . . . .
C11 C 0.34524(5) 0.14563(12) 0.07436(7) 0.0239(3) Uani 1 1 d . . . . .
H11 H 0.3679 0.2296 0.0684 0.029 Uiso 1 1 calc R . . . .
C5 C 0.24322(5) 0.07894(11) 0.22996(7) 0.0245(3) Uani 1 1 d . . . . .
H5 H 0.2226 0.0098 0.2613 0.029 Uiso 1 1 calc R . . . .
C10 C 0.24718(6) 0.18242(12) 0.03057(8) 0.0262(3) Uani 1 1 d . . . . .
C13 C 0.42910(7) 0.03326(15) 0.14295(9) 0.0370(3) Uani 1 1 d . . . . .
H13 H 0.4141 0.0236 0.1942 0.044 Uiso 1 1 calc R . . . .
C16A C 0.3503(5) 0.2085(8) -0.1079(7) 0.0257(15) Uani 0.5 1 d . U P A 1
C15A C 0.3131(6) 0.1014(13) -0.0679(8) 0.0315(17) Uani 0.5 1 d . U P A 1
H15A H 0.2766 0.0909 -0.0969 0.038 Uiso 0.5 1 calc R . P A 1
H15B H 0.3335 0.0149 -0.0689 0.038 Uiso 0.5 1 calc R . P A 1
C17A C 0.3444(7) 0.3453(11) -0.0904(9) 0.033(2) Uani 0.5 1 d . U P A 1
H17A H 0.3180 0.3720 -0.0513 0.039 Uiso 0.5 1 calc R . P A 1
C18A C 0.3771(4) 0.4436(6) -0.1301(5) 0.0383(13) Uani 0.5 1 d . U P A 1
H18A H 0.3722 0.5351 -0.1180 0.046 Uiso 0.5 1 calc R . P A 1
C14 C 0.48568(7) 0.05393(19) 0.13560(11) 0.0473(4) Uani 1 1 d . . . . .
H14A H 0.5022 0.0641 0.0853 0.057 Uiso 1 1 calc R . . . .
H14B H 0.5092 0.0585 0.1807 0.057 Uiso 1 1 calc R . . . .
C2 C 0.06445(6) 0.09837(13) 0.06972(9) 0.0311(3) Uani 1 1 d . . . . .
H2A H 0.0386 0.0508 0.1061 0.037 Uiso 1 1 calc R . . . .
H2B H 0.0813 0.0327 0.0332 0.037 Uiso 1 1 calc R . . . .
C1 C 0.03113(7) 0.20439(17) 0.02454(11) 0.0473(4) Uani 1 1 d . . . . .
H1A H 0.0569 0.2491 -0.0123 0.071 Uiso 1 1 calc GR . . . .
H1B H 0.0154 0.2698 0.0612 0.071 Uiso 1 1 calc GR . . . .
H1C H -0.0003 0.1622 -0.0043 0.071 Uiso 1 1 calc GR . . . .
C21A C 0.3907(3) 0.1723(5) -0.1655(4) 0.0334(11) Uani 0.5 1 d . U P A 1
H21A H 0.3960 0.0808 -0.1773 0.040 Uiso 0.5 1 calc R . P A 1
C20A C 0.4236(2) 0.2681(6) -0.2060(4) 0.0400(11) Uani 0.5 1 d . U P A 1
H20A H 0.4498 0.2409 -0.2453 0.048 Uiso 0.5 1 calc R . P A 1
C19A C 0.4173(3) 0.4035(7) -0.1880(3) 0.0401(14) Uani 0.5 1 d . U P A 1
H19A H 0.4398 0.4682 -0.2144 0.048 Uiso 0.5 1 calc R . P A 1
C20B C 0.4267(2) 0.3335(8) -0.2007(3) 0.0419(14) Uani 0.5 1 d . U P A 2
H20B H 0.4553 0.3184 -0.2392 0.050 Uiso 0.5 1 calc R . P A 2
C21B C 0.3981(3) 0.2246(6) -0.1674(4) 0.0376(12) Uani 0.5 1 d . U P A 2
H21B H 0.4072 0.1367 -0.1836 0.045 Uiso 0.5 1 calc R . P A 2
C19B C 0.4138(2) 0.4641(6) -0.1780(3) 0.0394(12) Uani 0.5 1 d . . P A 2
H19B H 0.4332 0.5368 -0.2016 0.047 Uiso 0.5 1 calc R . P A 2
C18B C 0.3717(3) 0.4873(6) -0.1199(5) 0.0345(12) Uani 0.5 1 d . . P A 2
H18B H 0.3632 0.5755 -0.1038 0.041 Uiso 0.5 1 calc R . P A 2
C16B C 0.3549(5) 0.2465(9) -0.1088(7) 0.0270(16) Uani 0.5 1 d . U P A 2
C17B C 0.3420(6) 0.3775(11) -0.0858(9) 0.0275(16) Uani 0.5 1 d . U P A 2
H17B H 0.3135 0.3930 -0.0473 0.033 Uiso 0.5 1 calc R . P A 2
C15B C 0.3216(5) 0.1254(11) -0.0764(7) 0.0287(17) Uani 0.5 1 d . U P A 2
H15C H 0.3463 0.0456 -0.0811 0.034 Uiso 0.5 1 calc R . P A 2
H15D H 0.2874 0.1106 -0.1096 0.034 Uiso 0.5 1 calc R . P A 2

loop_
_atom_site_aniso_label
_atom_site_aniso_U_11
_atom_site_aniso_U_22
_atom_site_aniso_U_33
_atom_site_aniso_U_23
_atom_site_aniso_U_13
_atom_site_aniso_U_12
O3 0.0243(4) 0.0142(4) 0.0312(4) -0.0003(3) -0.0006(3) 0.0007(3)
O1 0.0210(4) 0.0219(4) 0.0380(5) -0.0029(3) -0.0034(4) 0.0016(3)
O2 0.0297(5) 0.0179(4) 0.0501(6) -0.0029(4) -0.0074(4) -0.0007(3)
O4 0.0299(5) 0.0526(6) 0.0327(5) 0.0000(4) -0.0093(4) 0.0016(4)
N1 0.0285(5) 0.0302(5) 0.0252(5) -0.0065(4) -0.0030(4) 0.0043(4)
C6 0.0268(6) 0.0261(5) 0.0245(6) -0.0013(4) -0.0018(5) 0.0021(5)
C12 0.0280(6) 0.0254(6) 0.0370(7) 0.0000(5) 0.0054(5) 0.0067(5)
C4 0.0212(5) 0.0171(5) 0.0303(6) -0.0022(4) 0.0007(5) 0.0014(4)
C7 0.0241(6) 0.0193(5) 0.0271(6) -0.0022(4) -0.0037(4) 0.0002(4)
C8 0.0211(5) 0.0149(5) 0.0262(6) -0.0011(4) -0.0008(4) -0.0001(4)
C3 0.0204(6) 0.0205(5) 0.0314(6) 0.0005(4) 0.0018(5) 0.0001(4)
C9 0.0207(5) 0.0145(5) 0.0285(6) -0.0007(4) -0.0013(4) 0.0010(4)
C11 0.0233(6) 0.0218(5) 0.0264(6) -0.0020(4) -0.0011(4) 0.0022(4)
C5 0.0236(6) 0.0204(5) 0.0294(6) 0.0019(4) 0.0019(5) -0.0005(4)
C10 0.0266(6) 0.0226(5) 0.0294(6) -0.0004(4) -0.0039(5) 0.0001(4)
C13 0.0339(7) 0.0426(7) 0.0345(7) 0.0096(6) 0.0050(6) 0.0167(6)
C16A 0.021(2) 0.035(4) 0.0204(18) -0.004(3) -0.0035(13) -0.002(3)
C15A 0.032(3) 0.037(3) 0.026(3) -0.006(2) 0.0055(18) -0.008(2)
C17A 0.033(3) 0.040(5) 0.024(3) -0.002(3) 0.0024(19) -0.004(3)
C18A 0.039(3) 0.044(3) 0.032(2) 0.003(2) -0.0090(18) -0.009(2)
C14 0.0365(8) 0.0595(10) 0.0458(9) 0.0049(7) -0.0031(7) 0.0073(7)
C2 0.0241(6) 0.0296(6) 0.0396(7) -0.0038(5) -0.0040(5) -0.0036(5)
C1 0.0409(8) 0.0394(7) 0.0617(10) -0.0023(7) -0.0247(8) 0.0019(6)
C21A 0.0236(17) 0.052(3) 0.0252(16) 0.000(2) 0.0005(12) -0.001(2)
C20A 0.0271(17) 0.062(3) 0.0304(19) 0.002(2) 0.0048(14) -0.006(2)
C19A 0.032(3) 0.055(4) 0.034(2) 0.008(3) -0.0018(17) -0.012(3)
C20B 0.0261(19) 0.069(4) 0.031(2) 0.006(4) 0.0075(15) 0.011(3)
C21B 0.031(3) 0.056(3) 0.0264(18) 0.000(3) 0.0024(17) 0.015(2)
C19B 0.0218(16) 0.063(3) 0.033(2) 0.016(2) -0.0007(14) 0.001(2)
C18B 0.0294(19) 0.045(3) 0.029(2) 0.006(2) 0.0004(15) 0.000(2)
C16B 0.024(2) 0.037(4) 0.0198(17) -0.002(3) -0.0014(15) 0.004(3)
C17B 0.024(2) 0.037(4) 0.021(2) -0.003(3) 0.0008(14) 0.005(3)
C15B 0.031(4) 0.035(4) 0.019(3) -0.009(2) -0.001(2) 0.008(3)

loop_
_atom_type_symbol
_atom_type_description
_atom_type_scat_dispersion_real
_atom_type_scat_dispersion_imag
_atom_type_scat_source
C C 0.0181 0.0091 'International Tables Vol C Tables 4.2.6.8 and 6.1.1.4'
H H 0.0000 0.0000 'International Tables Vol C Tables 4.2.6.8 and 6.1.1.4'
N N 0.0311 0.0180 'International Tables Vol C Tables 4.2.6.8 and 6.1.1.4'
O O 0.0492 0.0322 'International Tables Vol C Tables 4.2.6.8 and 6.1.1.4'

loop_
_exptl_crystal_face_index_h
_exptl_crystal_face_index_k
_exptl_crystal_face_index_l
_exptl_crystal_face_perp_dist
_exptl_oxdiff_crystal_face_indexfrac_h
_exptl_oxdiff_crystal_face_indexfrac_k
_exptl_oxdiff_crystal_face_indexfrac_l
_exptl_oxdiff_crystal_face_x
_exptl_oxdiff_crystal_face_y
_exptl_oxdiff_crystal_face_z
4 0 10 0.0301 4.0001 0.0001 9.9997 0.3570 0.4294 0.7762
-4 0 -10 0.0301 -4.0001 -0.0001 -9.9997 -0.3570 -0.4294 -0.7762
-3 6 1 0.1021 -3.0008 6.0000 0.9995 0.2222 -0.8479 0.4045
3 -6 -1 0.1021 3.0008 -6.0000 -0.9995 -0.2222 0.8479 -0.4045
12 0 -7 0.0311 11.9996 0.0001 -7.0004 -1.0344 -0.0073 0.0013
-12 0 7 0.0311 -11.9996 -0.0001 7.0004 1.0344 0.0073 -0.0013
-6 -5 -5 0.0852 -5.9992 -5.0001 -4.9992 0.0283 0.3923 -0.9120
10 5 1 0.0792 9.9990 5.0001 0.9991 -0.4679 -0.4531 0.8076
-13 0 -5 0.0242 -12.9998 -0.0001 -4.9994 0.4046 -0.4327 -0.7929
13 0 5 0.0390 12.9998 0.0001 4.9994 -0.4046 0.4327 0.7929
-15 1 2 0.0235 -14.9998 0.9999 2.0004 0.9100 -0.3644 -0.3509
15 0 -1 0.0382 14.9996 0.0001 -1.0006 -0.8520 0.2622 0.4891
2 -1 -11 0.0255 1.9998 -1.0000 -10.9998 -0.7330 -0.2083 -0.6937
-3 0 11 0.0279 -2.9997 0.0000 11.0000 0.7849 0.3257 0.5815
-6 -6 1 0.0941 -5.9989 -6.0000 1.0009 0.3687 0.7396 -0.6100

loop_
_geom_angle_atom_site_label_1
_geom_angle_atom_site_label_2
_geom_angle_atom_site_label_3
_geom_angle
C5 O3 C8 95.78(8)
C3 O1 C2 115.37(9)
C11 N1 C15B 119.6(4)
C10 N1 C11 114.72(10)
C10 N1 C15A 119.9(6)
C10 N1 C15B 122.6(4)
C15A N1 C11 125.1(6)
C7 C6 H6 127.1
C7 C6 C5 105.83(10)
C5 C6 H6 127.1
H12A C12 H12B 108.1
C11 C12 H12A 109.5
C11 C12 H12B 109.5
C13 C12 H12A 109.5
C13 C12 H12B 109.5
C13 C12 C11 110.88(11)
C3 C4 H4 110.7
C3 C4 C9 112.74(10)
C3 C4 C5 111.93(9)
C9 C4 H4 110.7
C9 C4 C5 99.67(9)
C5 C4 H4 110.7
C6 C7 H7 127.4
C6 C7 C8 105.12(10)
C8 C7 H7 127.4
O3 C8 C7 101.42(9)
O3 C8 C9 100.27(8)
O3 C8 C11 111.74(9)
C7 C8 C9 108.66(9)
C7 C8 C11 126.51(10)
C11 C8 C9 105.30(9)
O1 C3 C4 111.66(10)
O2 C3 O1 123.42(11)
O2 C3 C4 124.92(11)
C4 C9 H9 110.5
C8 C9 C4 102.13(9)
C8 C9 H9 110.5
C10 C9 C4 119.87(10)
C10 C9 C8 102.41(9)
C10 C9 H9 110.5
N1 C11 C12 112.65(10)
N1 C11 C8 101.16(9)
N1 C11 H11 109.2
C12 C11 H11 109.2
C8 C11 C12 115.03(10)
C8 C11 H11 109.2
O3 C5 C6 101.38(9)
O3 C5 C4 101.16(9)
O3 C5 H5 115.0
C6 C5 C4 107.73(9)
C6 C5 H5 115.0
C4 C5 H5 115.0
O4 C10 N1 124.95(12)
O4 C10 C9 127.12(12)
N1 C10 C9 107.83(10)
C12 C13 H13 117.7
C14 C13 C12 124.56(14)
C14 C13 H13 117.7
C17A C16A C15A 122.0(10)
C21A C16A C15A 120.4(7)
C21A C16A C17A 117.6(8)
N1 C15A C16A 110.5(9)
N1 C15A H15A 109.6
N1 C15A H15B 109.6
C16A C15A H15A 109.6
C16A C15A H15B 109.6
H15A C15A H15B 108.1
C16A C17A H17A 119.2
C16A C17A C18A 121.6(9)
C18A C17A H17A 119.2
C17A C18A H18A 120.3
C17A C18A C19A 119.3(7)
C19A C18A H18A 120.3
C13 C14 H14A 120.0
C13 C14 H14B 120.0
H14A C14 H14B 120.0
O1 C2 H2A 110.2
O1 C2 H2B 110.2
O1 C2 C1 107.49(11)
H2A C2 H2B 108.5
C1 C2 H2A 110.2
C1 C2 H2B 110.2
C2 C1 H1A 109.5
C2 C1 H1B 109.5
C2 C1 H1C 109.5
H1A C1 H1B 109.5
H1A C1 H1C 109.5
H1B C1 H1C 109.5
C16A C21A H21A 119.0
C16A C21A C20A 122.0(5)
C20A C21A H21A 119.0
C21A C20A H20A 120.1
C19A C20A C21A 119.8(5)
C19A C20A H20A 120.1
C18A C19A H19A 120.1
C20A C19A C18A 119.7(5)
C20A C19A H19A 120.1
C21B C20B H20B 119.5
C19B C20B H20B 119.5
C19B C20B C21B 121.1(5)
C20B C21B H21B 120.1
C20B C21B C16B 119.8(5)
C16B C21B H21B 120.1
C20B C19B H19B 120.1
C20B C19B C18B 119.8(5)
C18B C19B H19B 120.1
C19B C18B H18B 120.1
C19B C18B C17B 119.7(7)
C17B C18B H18B 120.1
C21B C16B C15B 118.7(7)
C17B C16B C21B 119.2(8)
C17B C16B C15B 122.0(9)
C18B C17B H17B 119.8
C16B C17B C18B 120.4(10)
C16B C17B H17B 119.8
N1 C15B H15C 108.4
N1 C15B H15D 108.4
C16B C15B N1 115.5(8)
C16B C15B H15C 108.4
C16B C15B H15D 108.4
H15C C15B H15D 107.5

loop_
_geom_bond_atom_site_label_1
_geom_bond_atom_site_label_2
_geom_bond_distance
O3 C8 1.4461(13)
O3 C5 1.4398(15)
O1 C3 1.3377(15)
O1 C2 1.4502(15)
O2 C3 1.2072(15)
O4 C10 1.2244(16)
N1 C11 1.4718(16)
N1 C10 1.3582(17)
N1 C15A 1.384(14)
N1 C15B 1.529(11)
C6 H6 0.9300
C6 C7 1.3304(18)
C6 C5 1.5225(17)
C12 H12A 0.9700
C12 H12B 0.9700
C12 C11 1.5313(17)
C12 C13 1.496(2)
C4 H4 0.9800
C4 C3 1.5118(16)
C4 C9 1.5514(16)
C4 C5 1.5682(16)
C7 H7 0.9300
C7 C8 1.5151(16)
C8 C9 1.5512(15)
C8 C11 1.5180(17)
C9 H9 0.9800
C9 C10 1.5142(17)
C11 H11 0.9800
C5 H5 0.9800
C13 H13 0.9300
C13 C14 1.314(2)
C16A C15A 1.511(9)
C16A C17A 1.385(9)
C16A C21A 1.383(12)
C15A H15A 0.9700
C15A H15B 0.9700
C17A H17A 0.9300
C17A C18A 1.391(15)
C18A H18A 0.9300
C18A C19A 1.394(10)
C14 H14A 0.9300
C14 H14B 0.9300
C2 H2A 0.9700
C2 H2B 0.9700
C2 C1 1.497(2)
C1 H1A 0.9600
C1 H1B 0.9600
C1 H1C 0.9600
C21A H21A 0.9300
C21A C20A 1.383(6)
C20A H20A 0.9300
C20A C19A 1.374(8)
C19A H19A 0.9300
C20B H20B 0.9300
C20B C21B 1.373(8)
C20B C19B 1.373(7)
C21B H21B 0.9300
C21B C16B 1.410(12)
C19B H19B 0.9300
C19B C18B 1.388(9)
C18B H18B 0.9300
C18B C17B 1.398(14)
C16B C17B 1.377(9)
C16B C15B 1.515(9)
C17B H17B 0.9300
C15B H15C 0.9700
C15B H15D 0.9700

loop_
_geom_torsion_atom_site_label_1
_geom_torsion_atom_site_label_2
_geom_torsion_atom_site_label_3
_geom_torsion_atom_site_label_4
_geom_torsion
O3 C8 C9 C4 36.34(10)
O3 C8 C9 C10 -88.33(10)
O3 C8 C11 N1 80.09(11)
O3 C8 C11 C12 -41.60(14)
C6 C7 C8 O3 -34.00(11)
C6 C7 C8 C9 71.09(11)
C6 C7 C8 C11 -162.30(11)
C4 C9 C10 O4 54.86(17)
C4 C9 C10 N1 -128.62(11)
C7 C6 C5 O3 31.47(12)
C7 C6 C5 C4 -74.30(12)
C7 C8 C9 C4 -69.54(10)
C7 C8 C9 C10 165.79(9)
C7 C8 C11 N1 -155.82(10)
C7 C8 C11 C12 82.49(14)
C8 O3 C5 C6 -50.40(10)
C8 O3 C5 C4 60.48(9)
C8 C9 C10 O4 166.85(13)
C8 C9 C10 N1 -16.63(12)
C3 O1 C2 C1 -159.10(13)
C3 C4 C9 C8 -118.99(10)
C3 C4 C9 C10 -6.85(14)
C3 C4 C5 O3 83.06(11)
C3 C4 C5 C6 -171.03(10)
C9 C4 C3 O1 -89.77(12)
C9 C4 C3 O2 90.23(15)
C9 C4 C5 O3 -36.37(10)
C9 C4 C5 C6 69.54(11)
C9 C8 C11 N1 -27.85(11)
C9 C8 C11 C12 -149.54(10)
C11 N1 C10 O4 175.40(12)
C11 N1 C10 C9 -1.21(14)
C11 N1 C15A C16A -67.2(10)
C11 N1 C15B C16B -64.7(8)
C11 C12 C13 C14 -112.23(17)
C11 C8 C9 C4 152.43(9)
C11 C8 C9 C10 27.76(11)
C5 O3 C8 C7 51.62(10)
C5 O3 C8 C9 -60.00(9)
C5 O3 C8 C11 -171.15(9)
C5 C6 C7 C8 1.55(12)
C5 C4 C3 O1 158.81(10)
C5 C4 C3 O2 -21.19(17)
C5 C4 C9 C8 -0.16(10)
C5 C4 C9 C10 111.98(11)
C10 N1 C11 C12 142.14(11)
C10 N1 C11 C8 18.80(13)
C10 N1 C15A C16A 105.9(7)
C10 N1 C15B C16B 94.5(7)
C13 C12 C11 N1 -177.37(11)
C13 C12 C11 C8 -62.13(14)
C16A C17A C18A C19A -0.9(17)
C16A C21A C20A C19A 1.5(10)
C15A N1 C11 C12 -44.4(6)
C15A N1 C11 C8 -167.8(6)
C15A N1 C10 O4 1.6(6)
C15A N1 C10 C9 -175.0(5)
C15A C16A C17A C18A -177.2(12)
C15A C16A C21A C20A 176.9(8)
C17A C16A C15A N1 -34.5(14)
C17A C16A C21A C20A -1.4(13)
C17A C18A C19A C20A 0.9(13)
C2 O1 C3 O2 -3.83(18)
C2 O1 C3 C4 176.17(10)
C21A C16A C15A N1 147.2(11)
C21A C16A C17A C18A 1.1(17)
C21A C20A C19A C18A -1.1(9)
C20B C21B C16B C17B 0.1(13)
C20B C21B C16B C15B 176.6(7)
C20B C19B C18B C17B -1.0(12)
C21B C20B C19B C18B 0.8(9)
C21B C16B C17B C18B -0.3(16)
C21B C16B C15B N1 149.1(9)
C19B C20B C21B C16B -0.3(10)
C19B C18B C17B C16B 0.8(16)
C17B C16B C15B N1 -34.5(13)
C15B N1 C11 C12 -57.1(5)
C15B N1 C11 C8 179.6(5)
C15B N1 C10 O4 15.3(5)
C15B N1 C10 C9 -161.3(5)
C15B C16B C17B C18B -176.7(11)
